data_1531595
loop_
_publ_author_name
'Istomin, S.Ya.'
'Svensson, G.'
'Koehler, J.'

_publ_section_title
;
 A neutron powder diffraction study of Na1-x Srx Ta O3 (x = 0.2 and 0.3)
;
_journal_name_full 'Solid State Sciences'
_journal_page_first 191
_journal_page_last 195
_journal_volume 4
_journal_year 2002
_chemical_formula_sum 'Na0.78 O3 Sr0.19 Ta'
_chemical_name_systematic '(Na0.78 Sr0.19) (Ta O3)'
_space_group_IT_number 62
_symmetry_space_group_name_Hall '-P 2ac 2n'
_symmetry_space_group_name_H-M 'P n m a'
_cell_angle_alpha 90
_cell_angle_beta 90
_cell_angle_gamma 90
_cell_formula_units_Z 4
_cell_length_a 5.554
_cell_length_b 7.8809
_cell_length_c 5.544
_cell_volume 242.664
_citation_journal_id_ASTM SSSCFJ
_cod_data_source_file Istomin_SSSCFJ_2002_906.cif
_cod_data_source_block Na0.78O3Sr0.19Ta1
_cod_original_cell_volume 242.6638
_cod_original_formula_sum 'Na0.78 O3 Sr0.19 Ta1'
_cod_database_code 1531595

loop_
_symmetry_equiv_pos_as_xyz
x,y,z
-x+1/2,-y,z+1/2
x+1/2,-y+1/2,-z+1/2
-x,y+1/2,-z
-x,-y,-z
x-1/2,y,-z-1/2
-x-1/2,y-1/2,z-1/2
x,-y-1/2,z

loop_
_atom_site_label
_atom_site_type_symbol
_atom_site_fract_x
_atom_site_fract_y
_atom_site_fract_z
_atom_site_occupancy
_atom_site_U_iso_or_equiv
O2 O-2 0.28 -0.0157 0.281 1 0.0
Ta1 Ta+4 0 0 0.5 1 0.0
Na1 Na+1 -0.007 0.25 -0.005 0.776 0.0
Sr1 Sr+2 -0.007 0.25 -0.005 0.194 0.0
O1 O-2 0.01 0.25 0.468 1 0.0
